data_1540241
loop_
_publ_author_name
'Kim, S.-J.'
'Franzen, H.F.'

_publ_section_title
;
 The crystal structure of a new phase in the Y - Se system
;
_journal_name_full 'Journal of the Less-Common Metals'
_journal_page_first L29
_journal_page_last L32
_journal_volume 138
_journal_year 1988
_chemical_formula_sum 'Se7 Y4.68'
_chemical_name_systematic 'Se7 Y5'
_space_group_IT_number 8
_symmetry_space_group_name_Hall 'C -2y'
_symmetry_space_group_name_H-M 'C 1 m 1'
_cell_angle_alpha 90
_cell_angle_beta 104.82
_cell_angle_gamma 90
_cell_formula_units_Z 2
_cell_length_a 13.213
_cell_length_b 3.949
_cell_length_c 12.035
_cell_volume 607.074
_citation_journal_id_ASTM JCOMAH
_cod_data_source_file Kim_JCOMAH_1988_561.cif
_cod_data_source_block Se7Y4.68
_cod_original_cell_volume 607.0741
_cod_database_code 1540241

loop_
_symmetry_equiv_pos_as_xyz
x,y,z
x,-y,z
x+1/2,y+1/2,z
x+1/2,-y+1/2,z

loop_
_atom_site_label
_atom_site_type_symbol
_atom_site_fract_x
_atom_site_fract_y
_atom_site_fract_z
_atom_site_occupancy
_atom_site_U_iso_or_equiv
Y3 Y 0.8829 0 0.0786 0.86 0.0
Se3 Se 0.962 0 0.7185 1 0.0
Se2 Se 0.2597 0 0.1509 1 0.0
Se7 Se 0.6598 0 0.5532 1 0.0
Se6 Se 0.5106 0 0.0182 1 0.0
Y1 Y 0 0 0.5 0.97 0.0
Se4 Se 0.74 0 0.8538 1 0.0
Y4 Y 0.1119 0 0.9259 0.89 0.0
Y2 Y 0.6928 0 0.3095 0.96 0.0
Se5 Se 0.34 0 0.4523 1 0.0
Se1 Se 0.0376 0 0.2857 1 0.0
Y5 Y 0.3012 0 0.6951 1 0.0
